data_4325411
loop_
_publ_author_name
'Richard E. Wilson'

_publ_section_title
;
 Structural Periodicity in Plutonium(IV) Sulfates
;
_journal_name_full 'Inorganic Chemistry'
_journal_page_first 5663
_journal_page_last 5670
_journal_paper_doi 10.1021/ic200384h
_journal_volume 50
_journal_year 2011
_chemical_formula_sum 'H8 O36 Pu2 Rb8 S8'
_chemical_formula_weight 2008.30
_chemical_name_systematic
; 
 ? 
;
_space_group_IT_number 14
_symmetry_cell_setting monoclinic
_symmetry_space_group_name_Hall '-P 2ybc'
_symmetry_space_group_name_H-M 'P 1 21/c 1'
_atom_sites_solution_hydrogens none
_atom_sites_solution_primary direct
_atom_sites_solution_secondary difmap
_audit_creation_method SHELXL-97
_cell_angle_alpha 90.00
_cell_angle_beta 109.36(3)
_cell_angle_gamma 90.00
_cell_formula_units_Z 2
_cell_length_a 12.490(3)
_cell_length_b 11.360(2)
_cell_length_c 13.480(3)
_cell_measurement_reflns_used 3686
_cell_measurement_temperature 100(2)
_cell_measurement_theta_max 28.33
_cell_measurement_theta_min 3.10
_cell_volume 1804.5(7)
_computing_structure_refinement 'SHELXL-97 (Sheldrick, 2008)'
_computing_structure_solution 'SHELXS-97 (Sheldrick, 2008)'
_diffrn_ambient_temperature 100(2)
_diffrn_measured_fraction_theta_full 0.998
_diffrn_measured_fraction_theta_max 0.998
_diffrn_measurement_device_type 'BRUKER APEX II'
_diffrn_measurement_method '0.3 deg w/exposures'
_diffrn_radiation_monochromator graphite
_diffrn_radiation_source 'fine-focus sealed tube'
_diffrn_radiation_type MoK\a
_diffrn_radiation_wavelength 0.71073
_diffrn_reflns_av_R_equivalents 0.0497
_diffrn_reflns_av_sigmaI/netI 0.0356
_diffrn_reflns_limit_h_max 16
_diffrn_reflns_limit_h_min -16
_diffrn_reflns_limit_k_max 15
_diffrn_reflns_limit_k_min -15
_diffrn_reflns_limit_l_max 17
_diffrn_reflns_limit_l_min -17
_diffrn_reflns_number 23638
_diffrn_reflns_theta_full 28.33
_diffrn_reflns_theta_max 28.33
_diffrn_reflns_theta_min 3.10
_exptl_absorpt_coefficient_mu 14.922
_exptl_absorpt_correction_T_max 0.9291
_exptl_absorpt_correction_T_min 0.3169
_exptl_absorpt_correction_type multi-scan
_exptl_absorpt_process_details SADABS
_exptl_crystal_colour green
_exptl_crystal_density_diffrn 3.696
_exptl_crystal_description plate
_exptl_crystal_F_000 1816
_exptl_crystal_size_max 0.10
_exptl_crystal_size_mid 0.05
_exptl_crystal_size_min 0.01
_refine_diff_density_max 3.256
_refine_diff_density_min -1.492
_refine_diff_density_rms 0.260
_refine_ls_extinction_method none
_refine_ls_goodness_of_fit_ref 1.028
_refine_ls_hydrogen_treatment none
_refine_ls_matrix_type full
_refine_ls_number_parameters 244
_refine_ls_number_reflns 4491
_refine_ls_number_restraints 0
_refine_ls_restrained_S_all 1.028
_refine_ls_R_factor_all 0.0424
_refine_ls_R_factor_gt 0.0271
_refine_ls_shift/su_max 0.000
_refine_ls_shift/su_mean 0.000
_refine_ls_structure_factor_coef Fsqd
_refine_ls_weighting_details 'calc w=1/[\s^2^(Fo^2^)+(0.0406P)^2^+4.9358P] where P=(Fo^2^+2Fc^2^)/3'
_refine_ls_weighting_scheme calc
_refine_ls_wR_factor_gt 0.0647
_refine_ls_wR_factor_ref 0.0725
_reflns_number_gt 3686
_reflns_number_total 4491
_reflns_threshold_expression >2sigma(I)
_cod_data_source_file ic200384h_si_002_4.cif
_cod_data_source_block rubidium
_cod_original_cell_volume 1804.5(6)
_cod_original_sg_symbol_H-M 'P 21/c'
_cod_database_code 4325411

loop_
_symmetry_equiv_pos_as_xyz
'x, y, z'
'-x, y+1/2, -z+1/2'
'-x, -y, -z'
'x, -y-1/2, z-1/2'

loop_
_atom_site_label
_atom_site_type_symbol
_atom_site_fract_x
_atom_site_fract_y
_atom_site_fract_z
_atom_site_U_iso_or_equiv
_atom_site_adp_type
_atom_site_occupancy
_atom_site_symmetry_multiplicity
_atom_site_calc_flag
Pu1 Pu 0.213556(16) 0.050438(17) 0.123969(15) 0.00687(6) Uani 1 1 d
Rb1 Rb 0.00275(5) 0.73661(5) 0.15643(5) 0.01741(13) Uani 1 1 d
Rb2 Rb 0.29381(5) 0.35030(5) 0.35476(4) 0.01145(12) Uani 1 1 d
Rb3 Rb 0.52102(5) 0.07285(5) 0.37621(4) 0.01331(12) Uani 1 1 d
Rb4 Rb 0.63966(5) 0.21833(5) 0.15322(4) 0.01310(12) Uani 1 1 d
S1 S 0.08794(11) 0.59299(12) 0.42735(10) 0.0091(3) Uani 1 1 d
S2 S 0.31692(12) 0.28848(12) 0.09856(10) 0.0095(3) Uani 1 1 d
S3 S 0.56986(12) 0.43661(12) 0.38042(10) 0.0091(3) Uani 1 1 d
S4 S 0.78788(12) 0.49199(12) 0.15581(10) 0.0094(3) Uani 1 1 d
O1 O 0.0357(3) 0.1171(4) 0.1117(3) 0.0117(8) Uani 1 1 d
O2 O 0.0769(4) 0.3800(5) 0.1928(4) 0.0278(11) Uani 1 1 d
O3 O 0.1069(4) 0.4639(3) 0.4363(3) 0.0123(8) Uani 1 1 d
O4 O 0.1216(4) 0.0147(4) 0.3866(3) 0.0160(9) Uani 1 1 d
O5 O 0.1357(3) 0.6332(4) 0.5401(3) 0.0130(8) Uani 1 1 d
O6 O 0.1424(3) 0.6492(4) 0.3617(3) 0.0140(8) Uani 1 1 d
O7 O 0.1701(3) 0.5815(3) 0.7452(3) 0.0106(8) Uani 1 1 d
O8 O 0.2127(3) 0.2266(3) 0.0272(3) 0.0109(8) Uani 1 1 d
O9 O 0.2323(4) 0.6430(4) 0.1284(4) 0.0279(11) Uani 1 1 d
O10 O 0.2459(4) 0.1041(3) 0.3013(3) 0.0133(8) Uani 1 1 d
O11 O 0.2864(4) 0.3988(4) 0.1354(3) 0.0148(9) Uani 1 1 d
O12 O 0.3417(3) 0.0034(3) 0.0338(3) 0.0122(8) Uani 1 1 d
O13 O 0.3551(3) 0.2002(3) 0.1878(3) 0.0120(8) Uani 1 1 d
O14 O 0.4016(3) 0.3026(4) 0.0480(3) 0.0138(8) Uani 1 1 d
O15 O 0.5348(3) 0.0037(4) 0.1598(3) 0.0127(8) Uani 1 1 d
O16 O 0.5532(3) 0.3200(3) 0.4163(3) 0.0123(8) Uani 1 1 d
O17 O 0.6265(3) 0.4304(3) 0.2963(3) 0.0106(8) Uani 1 1 d
O18 O 0.6887(4) 0.4388(4) 0.0796(3) 0.0143(9) Uani 1 1 d

loop_
_atom_site_aniso_label
_atom_site_aniso_U_11
_atom_site_aniso_U_22
_atom_site_aniso_U_33
_atom_site_aniso_U_23
_atom_site_aniso_U_13
_atom_site_aniso_U_12
Pu1 0.00562(10) 0.00670(10) 0.00543(10) -0.00017(7) -0.00202(7) -0.00007(7)
Rb1 0.0124(3) 0.0143(3) 0.0183(3) 0.0042(2) -0.0047(2) -0.0027(2)
Rb2 0.0113(3) 0.0122(3) 0.0095(2) -0.00170(19) 0.0016(2) -0.0025(2)
Rb3 0.0135(3) 0.0119(3) 0.0098(2) 0.00006(19) -0.0025(2) -0.0011(2)
Rb4 0.0106(3) 0.0111(3) 0.0157(3) 0.0014(2) 0.0019(2) -0.0008(2)
S1 0.0072(6) 0.0098(6) 0.0074(6) 0.0012(5) -0.0016(5) -0.0006(5)
S2 0.0103(7) 0.0088(6) 0.0075(6) 0.0002(5) 0.0003(5) -0.0012(5)
S3 0.0077(6) 0.0092(6) 0.0085(6) -0.0003(5) 0.0005(5) -0.0002(5)
S4 0.0098(6) 0.0083(6) 0.0084(6) 0.0000(5) 0.0005(5) 0.0002(5)
O1 0.0067(19) 0.016(2) 0.0103(19) 0.0004(16) 0.0002(15) 0.0006(15)
O2 0.020(3) 0.033(3) 0.025(3) -0.005(2) 0.000(2) 0.006(2)
O3 0.014(2) 0.0082(19) 0.0117(19) 0.0011(15) 0.0004(16) 0.0002(16)
O4 0.014(2) 0.018(2) 0.016(2) -0.0053(17) 0.0058(17) 0.0003(17)
O5 0.013(2) 0.012(2) 0.0091(18) 0.0006(15) -0.0025(16) -0.0016(16)
O6 0.013(2) 0.015(2) 0.0126(19) 0.0037(16) 0.0018(16) -0.0014(16)
O7 0.0087(19) 0.0089(18) 0.0107(19) 0.0033(15) -0.0013(15) 0.0010(15)
O8 0.0090(19) 0.0098(19) 0.0109(19) -0.0011(15) -0.0006(15) -0.0022(15)
O9 0.038(3) 0.022(2) 0.023(2) 0.003(2) 0.008(2) 0.009(2)
O10 0.017(2) 0.0088(19) 0.012(2) 0.0010(15) 0.0020(17) -0.0027(16)
O11 0.019(2) 0.011(2) 0.012(2) -0.0014(16) 0.0019(17) -0.0018(17)
O12 0.012(2) 0.013(2) 0.0090(19) 0.0006(15) -0.0001(16) 0.0010(16)
O13 0.013(2) 0.0096(19) 0.0097(19) 0.0027(15) -0.0018(16) -0.0016(15)
O14 0.012(2) 0.017(2) 0.012(2) 0.0006(16) 0.0048(16) -0.0041(16)
O15 0.008(2) 0.013(2) 0.015(2) 0.0015(16) 0.0017(16) -0.0002(16)
O16 0.013(2) 0.0088(19) 0.014(2) 0.0014(16) 0.0026(16) -0.0009(16)
O17 0.0074(19) 0.0120(19) 0.0104(19) -0.0021(15) 0.0006(15) 0.0003(15)
O18 0.016(2) 0.013(2) 0.0090(19) 0.0013(16) -0.0025(16) -0.0028(16)

loop_
_atom_type_symbol
_atom_type_description
_atom_type_scat_dispersion_real
_atom_type_scat_dispersion_imag
_atom_type_scat_source
O O 0.0106 0.0060 'International Tables Vol C Tables 4.2.6.8 and 6.1.1.4'
S S 0.1246 0.1234 'International Tables Vol C Tables 4.2.6.8 and 6.1.1.4'
Rb Rb -0.9393 2.9676 'International Tables Vol C Tables 4.2.6.8 and 6.1.1.4'
Pu Pu -9.4100 4.3056 'International Tables Vol C Tables 4.2.6.8 and 6.1.1.4'
H H 0.0000 0.0000 'International Tables Vol C Tables 4.2.6.8 and 6.1.1.4'

loop_
_geom_angle_atom_site_label_1
_geom_angle_atom_site_label_2
_geom_angle_atom_site_label_3
_geom_angle
_geom_angle_site_symmetry_1
_geom_angle_site_symmetry_3
O1 Pu1 O17 150.87(14) . 2_645
O1 Pu1 O10 79.95(14) . .
O17 Pu1 O10 81.59(14) 2_645 .
O1 Pu1 O12 146.93(13) . .
O17 Pu1 O12 59.32(13) 2_645 .
O10 Pu1 O12 131.09(14) . .
O1 Pu1 O8 81.69(14) . .
O17 Pu1 O8 125.61(13) 2_645 .
O10 Pu1 O8 107.70(13) . .
O12 Pu1 O8 77.90(14) . .
O1 Pu1 O13 111.82(14) . .
O17 Pu1 O13 80.47(13) 2_645 .
O10 Pu1 O13 66.18(14) . .
O12 Pu1 O13 78.54(14) . .
O8 Pu1 O13 58.04(13) . .
O1 Pu1 O7 79.88(14) . 4_565
O17 Pu1 O7 71.27(13) 2_645 4_565
O10 Pu1 O7 58.46(13) . 4_565
O12 Pu1 O7 123.36(13) . 4_565
O8 Pu1 O7 158.67(14) . 4_565
O13 Pu1 O7 120.20(13) . 4_565
O1 Pu1 O5 91.21(14) . 4_565
O17 Pu1 O5 82.15(13) 2_645 4_565
O10 Pu1 O5 126.99(13) . 4_565
O12 Pu1 O5 78.52(14) . 4_565
O8 Pu1 O5 122.65(13) . 4_565
O13 Pu1 O5 156.10(14) . 4_565
O7 Pu1 O5 68.54(13) 4_565 4_565
O1 Pu1 O3 76.44(14) . 4_565
O17 Pu1 O3 121.41(14) 2_645 4_565
O10 Pu1 O3 156.15(14) . 4_565
O12 Pu1 O3 71.53(14) . 4_565
O8 Pu1 O3 65.67(13) . 4_565
O13 Pu1 O3 120.22(13) . 4_565
O7 Pu1 O3 119.53(13) 4_565 4_565
O5 Pu1 O3 57.40(13) 4_565 4_565
O1 Pu1 S3 172.13(10) . 2_645
O17 Pu1 S3 29.88(10) 2_645 2_645
O10 Pu1 S3 106.02(11) . 2_645
O12 Pu1 S3 29.60(10) . 2_645
O8 Pu1 S3 100.97(10) . 2_645
O13 Pu1 S3 75.64(10) . 2_645
O7 Pu1 S3 98.72(10) 4_565 2_645
O5 Pu1 S3 81.10(10) 4_565 2_645
O3 Pu1 S3 97.81(10) 4_565 2_645
O1 Pu1 S4 79.88(10) . 2_645
O17 Pu1 S4 73.05(10) 2_645 2_645
O10 Pu1 S4 29.21(10) . 2_645
O12 Pu1 S4 132.33(10) . 2_645
O8 Pu1 S4 135.60(10) . 2_645
O13 Pu1 S4 92.67(10) . 2_645
O7 Pu1 S4 29.32(9) 4_565 2_645
O5 Pu1 S4 97.83(10) 4_565 2_645
O3 Pu1 S4 144.77(10) 4_565 2_645
S3 Pu1 S4 102.74(4) 2_645 2_645
O1 Pu1 S1 84.69(10) . 4_565
O17 Pu1 S1 101.54(10) 2_645 4_565
O10 Pu1 S1 151.33(10) . 4_565
O12 Pu1 S1 71.07(10) . 4_565
O8 Pu1 S1 93.72(10) . 4_565
O13 Pu1 S1 142.47(10) . 4_565
O7 Pu1 S1 95.17(9) 4_565 4_565
O5 Pu1 S1 28.99(9) 4_565 4_565
O3 Pu1 S1 28.52(9) 4_565 4_565
S3 Pu1 S1 87.73(4) 2_645 4_565
S4 Pu1 S1 124.07(4) 2_645 4_565
O6 S1 O1 110.5(2) . 2
O6 S1 O3 113.3(2) . .
O1 S1 O3 109.3(2) 2 .
O6 S1 O5 112.2(2) . .
O1 S1 O5 108.6(2) 2 .
O3 S1 O5 102.7(2) . .
O6 S1 Pu1 124.04(18) . 4_566
O1 S1 Pu1 125.45(17) 2 4_566
O3 S1 Pu1 51.85(16) . 4_566
O5 S1 Pu1 51.05(16) . 4_566
O14 S2 O11 112.6(3) . .
O14 S2 O8 111.2(2) . .
O11 S2 O8 110.6(2) . .
O14 S2 O13 111.2(2) . .
O11 S2 O13 110.5(2) . .
O8 S2 O13 100.1(2) . .
O14 S2 Pu1 123.51(18) . .
O11 S2 Pu1 123.92(19) . .
O8 S2 Pu1 49.82(15) . .
O13 S2 Pu1 50.28(15) . .
O16 S3 O15 113.1(2) . 2_655
O16 S3 O12 110.7(2) . 2_655
O15 S3 O12 111.2(2) 2_655 2_655
O16 S3 O17 111.1(2) . .
O15 S3 O17 109.2(2) 2_655 .
O12 S3 O17 101.0(2) 2_655 .
O16 S3 Pu1 128.89(17) . 2_655
O15 S3 Pu1 118.01(18) 2_655 2_655
O12 S3 Pu1 50.75(16) 2_655 2_655
O17 S3 Pu1 50.56(15) . 2_655
O4 S4 O18 112.9(3) 2_655 .
O4 S4 O7 111.0(2) 2_655 3_666
O18 S4 O7 111.1(2) . 3_666
O4 S4 O10 110.7(3) 2_655 2_655
O18 S4 O10 109.8(2) . 2_655
O7 S4 O10 100.8(2) 3_666 2_655
O4 S4 Pu1 127.08(19) 2_655 2_655
O18 S4 Pu1 120.03(19) . 2_655
O7 S4 Pu1 51.21(16) 3_666 2_655
O10 S4 Pu1 49.68(16) 2_655 2_655
S1 O1 Pu1 146.3(3) 2_545 .
S1 O3 Pu1 99.6(2) . 4_566
S1 O5 Pu1 100.0(2) . 4_566
S4 O7 Pu1 99.47(19) 3_666 4_566
S2 O8 Pu1 101.26(19) . .
S4 O10 Pu1 101.1(2) 2_645 .
S3 O12 Pu1 99.7(2) 2_645 .
S2 O13 Pu1 100.60(19) . .
S3 O17 Pu1 99.57(19) . 2_655

loop_
_geom_bond_atom_site_label_1
_geom_bond_atom_site_label_2
_geom_bond_distance
_geom_bond_site_symmetry_2
Pu1 O1 2.300(4) .
Pu1 O17 2.362(4) 2_645
Pu1 O10 2.368(4) .
Pu1 O12 2.369(4) .
Pu1 O8 2.387(4) .
Pu1 O13 2.398(4) .
Pu1 O7 2.409(4) 4_565
Pu1 O5 2.419(4) 4_565
Pu1 O3 2.443(4) 4_565
Pu1 S3 3.0165(15) 2_645
Pu1 S4 3.0478(15) 2_645
Pu1 S1 3.0633(15) 4_565
S1 O6 1.432(4) .
S1 O1 1.483(4) 2
S1 O3 1.483(4) .
S1 O5 1.507(4) .
S1 Pu1 3.0633(15) 4_566
S2 O14 1.445(4) .
S2 O11 1.446(4) .
S2 O8 1.511(4) .
S2 O13 1.517(4) .
S3 O16 1.449(4) .
S3 O15 1.454(4) 2_655
S3 O12 1.511(4) 2_655
S3 O17 1.524(4) .
S3 Pu1 3.0165(15) 2_655
S4 O4 1.450(4) 2_655
S4 O18 1.453(4) .
S4 O7 1.513(4) 3_666
S4 O10 1.516(4) 2_655
S4 Pu1 3.0478(15) 2_655
O1 S1 1.483(4) 2_545
O3 Pu1 2.443(4) 4_566
O4 S4 1.450(4) 2_645
O5 Pu1 2.419(4) 4_566
O7 S4 1.513(4) 3_666
O7 Pu1 2.409(4) 4_566
O10 S4 1.516(4) 2_645
O12 S3 1.511(4) 2_645
O15 S3 1.454(4) 2_645
O17 Pu1 2.362(4) 2_655
